data_4109229
loop_
_publ_author_name
'Sergiy V. Rosokha'
'Jay K. Kochi'

_publ_section_title
;
 Continuum of Outer- and Inner-Sphere Mechanisms for Organic Electron
 Transfer. Steric Modulation of the Precursor Complex in Paramagnetic
 (Ion-Radical) Self-Exchanges
;
_journal_name_full 'Journal of the American Chemical Society'
_journal_page_first 3683
_journal_page_last 3697
_journal_paper_doi 10.1021/ja069149m
_journal_volume 129
_journal_year 2007
_chemical_formula_moiety 'C13 H36 B11, C10 H14 O2'
_chemical_formula_sum 'C23 H50 B11 O2'
_chemical_formula_weight 477.54
_chemical_name_systematic
; 
 ? 
;
_space_group_IT_number 2
_symmetry_cell_setting triclinic
_symmetry_space_group_name_Hall '-P 1'
_symmetry_space_group_name_H-M 'P -1'
_atom_sites_solution_hydrogens geom
_atom_sites_solution_primary direct
_atom_sites_solution_secondary difmap
_audit_creation_method SHELXL-97
_cell_angle_alpha 74.14(3)
_cell_angle_beta 66.70(3)
_cell_angle_gamma 87.18(3)
_cell_formula_units_Z 1
_cell_length_a 9.142(8)
_cell_length_b 9.238(5)
_cell_length_c 10.094(7)
_cell_measurement_reflns_used 1439
_cell_measurement_temperature 173(2)
_cell_measurement_theta_max 22.17
_cell_measurement_theta_min 2.29
_cell_volume 751.5(10)
_computing_cell_refinement 'SAINT V6.28 (BrukerAXS, 1997-2001)'
_computing_data_collection 'SMART V5.630 (BrukerAXS, 1997-2001)'
_computing_data_reduction 'SAINT & SADABS V2.06 (Sheldrick, 2000)'
_computing_molecular_graphics 'XP V5.06 (BrukerAXS, 1997-99)'
_computing_publication_material 'SHELXL-93, XCIF V5.05 (BrukerAXS, 1997-99)'
_computing_structure_refinement 'SHELXTL v. 6.14 (Sheldrick, 2001)'
_computing_structure_solution 'SHELXTL v. 6.14 (Sheldrick, 2001)'
_diffrn_ambient_temperature 173(2)
_diffrn_measured_fraction_theta_full 0.947
_diffrn_measured_fraction_theta_max 0.947
_diffrn_measurement_device 'Siemens SMART'
_diffrn_measurement_method
;
\w-scan, frame range 0.3 deg, hemisphere
;
_diffrn_radiation_monochromator graphite
_diffrn_radiation_source 'fine-focus sealed tube'
_diffrn_radiation_type MoK\a
_diffrn_radiation_wavelength 0.71073
_diffrn_reflns_av_R_equivalents 0.0507
_diffrn_reflns_av_sigmaI/netI 0.0776
_diffrn_reflns_limit_h_max 12
_diffrn_reflns_limit_h_min -12
_diffrn_reflns_limit_k_max 12
_diffrn_reflns_limit_k_min -12
_diffrn_reflns_limit_l_max 14
_diffrn_reflns_limit_l_min -14
_diffrn_reflns_number 11133
_diffrn_reflns_theta_full 30.55
_diffrn_reflns_theta_max 30.55
_diffrn_reflns_theta_min 2.29
_diffrn_standards_decay_% 0
_diffrn_standards_interval_count 0
_diffrn_standards_interval_time 0
_diffrn_standards_number none
_exptl_absorpt_coefficient_mu 0.058
_exptl_absorpt_correction_type none
_exptl_crystal_colour black
_exptl_crystal_density_diffrn 1.055
_exptl_crystal_description plate
_exptl_crystal_F_000 259
_exptl_crystal_size_max 0.16
_exptl_crystal_size_mid 0.12
_exptl_crystal_size_min 0.02
_refine_diff_density_max 0.283
_refine_diff_density_min -0.236
_refine_diff_density_rms 0.049
_refine_ls_extinction_method none
_refine_ls_goodness_of_fit_ref 0.981
_refine_ls_hydrogen_treatment constr
_refine_ls_matrix_type full
_refine_ls_number_parameters 190
_refine_ls_number_reflns 4353
_refine_ls_number_restraints 26
_refine_ls_restrained_S_all 0.980
_refine_ls_R_factor_all 0.1389
_refine_ls_R_factor_gt 0.0708
_refine_ls_shift/su_max 0.000
_refine_ls_shift/su_mean 0.000
_refine_ls_structure_factor_coef Fsqd
_refine_ls_weighting_details 'calc w=1/[\s^2^(Fo^2^)+(0.0634P)^2^+0.3085P] where P=(Fo^2^+2Fc^2^)/3'
_refine_ls_weighting_scheme calc
_refine_ls_wR_factor_gt 0.1478
_refine_ls_wR_factor_ref 0.1779
_reflns_number_gt 2356
_reflns_number_total 4353
_reflns_threshold_expression >2sigma(I)
_cod_data_source_file ja069149msi20061220_055547.cif
_cod_data_source_block ros69
_cod_original_cell_volume 751.5(9)
_cod_database_code 4109229

loop_
_symmetry_equiv_pos_as_xyz
'x, y, z'
'-x, -y, -z'

loop_
_atom_site_label
_atom_site_type_symbol
_atom_site_fract_x
_atom_site_fract_y
_atom_site_fract_z
_atom_site_U_iso_or_equiv
_atom_site_adp_type
_atom_site_occupancy
_atom_site_symmetry_multiplicity
_atom_site_calc_flag
_atom_site_refinement_flags
_atom_site_disorder_assembly
_atom_site_disorder_group
C1 C 0.9200(2) 0.4880(2) 0.4125(2) 0.0349(4) Uani 1 1 d . . .
C2 C 1.0341(2) 0.3850(2) 0.4283(2) 0.0358(5) Uani 1 1 d . . .
H2 H 1.0552 0.3079 0.3785 0.043 Uiso 1 1 calc R . .
C3 C 0.8849(2) 0.6059(2) 0.4859(2) 0.0351(5) Uani 1 1 d . . .
C4 C 0.8633(4) 0.3763(3) 0.2485(3) 0.0718(8) Uani 1 1 d . . .
H4A H 0.9749 0.3866 0.1771 0.108 Uiso 1 1 calc R . .
H4B H 0.7933 0.3919 0.1938 0.108 Uiso 1 1 calc R . .
H4C H 0.8393 0.2751 0.3187 0.108 Uiso 1 1 calc R . .
C5 C 0.7640(3) 0.7143(3) 0.4647(3) 0.0523(6) Uani 1 1 d . . .
H5A H 0.7571 0.7899 0.5183 0.078 Uiso 1 1 calc R . .
H5B H 0.6596 0.6596 0.5044 0.078 Uiso 1 1 calc R . .
H5C H 0.7959 0.7644 0.3575 0.078 Uiso 1 1 calc R . .
O1 O 0.83716(18) 0.48741(17) 0.33074(17) 0.0467(4) Uani 1 1 d . . .
B1 B 0.5532(8) 0.8380(10) -0.0506(8) 0.0154(14) Uani 0.50 1 d PDU . 1
C6A C 0.603(2) 0.6868(16) -0.098(2) 0.049(4) Uani 0.50 1 d PDU A 1
H6A1 H 0.6834 0.7111 -0.2017 0.073 Uiso 0.50 1 calc PR A 1
H6A2 H 0.5091 0.6338 -0.0914 0.073 Uiso 0.50 1 calc PR A 1
H6A3 H 0.6482 0.6221 -0.0310 0.073 Uiso 0.50 1 calc PR A 1
C12 C 0.5495(14) 0.8530(13) -0.0513(13) 0.061(3) Uani 0.50 1 d PDU . 2
C6B C 0.603(2) 0.7010(16) -0.097(2) 0.054(5) Uani 0.50 1 d PDU B 2
H6B1 H 0.5708 0.6965 -0.1775 0.081 Uiso 0.50 1 calc PR B 2
H6B2 H 0.5527 0.6144 -0.0097 0.081 Uiso 0.50 1 calc PR B 2
H6B3 H 0.7197 0.6986 -0.1321 0.081 Uiso 0.50 1 calc PR B 2
B2 B 0.4573(3) 0.9801(2) -0.1438(3) 0.0332(5) Uani 1 1 d . . .
B3 B 0.3287(2) 1.0682(2) -0.0090(3) 0.0316(5) Uani 1 1 d . . .
B4 B 0.3430(3) 0.9823(2) 0.1661(2) 0.0315(5) Uani 1 1 d . . .
B5 B 0.4823(3) 0.8414(2) 0.1399(2) 0.0308(5) Uani 1 1 d . . .
B6 B 0.3500(2) 0.8717(2) 0.0457(2) 0.0295(5) Uani 1 1 d . . .
C7 C 0.4185(3) 0.9572(3) -0.2776(2) 0.0468(6) Uani 1 1 d . . .
H7A H 0.4527 0.8592 -0.2942 0.070 Uiso 1 1 calc R . .
H7B H 0.4755 1.0376 -0.3693 0.070 Uiso 1 1 calc R . .
H7C H 0.3034 0.9608 -0.2516 0.070 Uiso 1 1 calc R . .
C8 C 0.1676(3) 1.1367(3) -0.0150(3) 0.0488(6) Uani 1 1 d . . .
H8A H 0.0844 1.1146 0.0870 0.073 Uiso 1 1 calc R . .
H8B H 0.1336 1.0917 -0.0764 0.073 Uiso 1 1 calc R . .
H8C H 0.1856 1.2462 -0.0592 0.073 Uiso 1 1 calc R . .
C9 C 0.1943(3) 0.9701(2) 0.3219(2) 0.0461(6) Uani 1 1 d . . .
H9A H 0.1410 1.0649 0.3161 0.069 Uiso 1 1 calc R . .
H9B H 0.2320 0.9507 0.4031 0.069 Uiso 1 1 calc R . .
H9C H 0.1189 0.8872 0.3418 0.069 Uiso 1 1 calc R . .
C10 C 0.4649(3) 0.6897(2) 0.2685(2) 0.0452(5) Uani 1 1 d . . .
H10A H 0.3932 0.6155 0.2667 0.068 Uiso 1 1 calc R . .
H10B H 0.4207 0.7110 0.3664 0.068 Uiso 1 1 calc R . .
H10C H 0.5699 0.6494 0.2516 0.068 Uiso 1 1 calc R . .
C11 C 0.2115(2) 0.7487(2) 0.0860(3) 0.0419(5) Uani 1 1 d . . .
H11A H 0.1820 0.7629 0.0001 0.063 Uiso 1 1 calc R . .
H11B H 0.1182 0.7600 0.1731 0.063 Uiso 1 1 calc R . .
H11C H 0.2492 0.6475 0.1095 0.063 Uiso 1 1 calc R . .

loop_
_atom_site_aniso_label
_atom_site_aniso_U_11
_atom_site_aniso_U_22
_atom_site_aniso_U_33
_atom_site_aniso_U_23
_atom_site_aniso_U_13
_atom_site_aniso_U_12
C1 0.0352(10) 0.0337(10) 0.0300(10) -0.0031(8) -0.0097(8) -0.0072(8)
C2 0.0417(11) 0.0277(10) 0.0324(10) -0.0078(8) -0.0088(9) -0.0024(8)
C3 0.0349(10) 0.0312(10) 0.0310(10) -0.0043(8) -0.0070(8) -0.0016(8)
C4 0.094(2) 0.0742(19) 0.079(2) -0.0423(16) -0.0536(18) 0.0106(16)
C5 0.0581(15) 0.0501(14) 0.0508(14) -0.0150(11) -0.0244(12) 0.0154(11)
O1 0.0491(9) 0.0502(9) 0.0476(9) -0.0153(7) -0.0248(8) -0.0004(7)
B1 0.010(2) 0.018(3) 0.014(3) 0.004(2) -0.005(2) -0.008(2)
C6A 0.050(7) 0.033(4) 0.051(7) -0.018(4) -0.002(5) -0.002(4)
C12 0.060(5) 0.043(5) 0.072(6) -0.024(4) -0.014(4) 0.003(4)
C6B 0.045(7) 0.058(7) 0.049(7) -0.003(5) -0.016(5) -0.007(5)
B2 0.0357(12) 0.0301(11) 0.0327(11) -0.0048(9) -0.0144(10) -0.0034(9)
B3 0.0268(10) 0.0303(11) 0.0366(12) -0.0073(9) -0.0125(9) -0.0014(8)
B4 0.0315(11) 0.0268(10) 0.0313(11) -0.0061(9) -0.0082(9) -0.0040(8)
B5 0.0316(11) 0.0273(11) 0.0319(11) -0.0046(9) -0.0129(9) -0.0033(8)
B6 0.0247(10) 0.0293(11) 0.0321(11) -0.0073(9) -0.0092(9) -0.0015(8)
C7 0.0579(14) 0.0440(13) 0.0434(13) -0.0101(10) -0.0257(11) -0.0044(10)
C8 0.0370(12) 0.0418(12) 0.0659(16) -0.0083(11) -0.0231(11) 0.0004(9)
C9 0.0424(12) 0.0400(12) 0.0426(12) -0.0120(10) -0.0019(10) -0.0058(9)
C10 0.0472(13) 0.0362(11) 0.0480(13) -0.0001(10) -0.0216(11) -0.0035(9)
C11 0.0358(11) 0.0344(11) 0.0516(13) -0.0089(10) -0.0143(10) -0.0065(9)

loop_
_atom_type_symbol
_atom_type_description
_atom_type_scat_dispersion_real
_atom_type_scat_dispersion_imag
_atom_type_scat_source
C C 0.0033 0.0016 'International Tables Vol C Tables 4.2.6.8 and 6.1.1.4'
H H 0.0000 0.0000 'International Tables Vol C Tables 4.2.6.8 and 6.1.1.4'
O O 0.0106 0.0060 'International Tables Vol C Tables 4.2.6.8 and 6.1.1.4'
B B 0.0013 0.0007 'International Tables Vol C Tables 4.2.6.8 and 6.1.1.4'

loop_
_geom_angle_atom_site_label_1
_geom_angle_atom_site_label_2
_geom_angle_atom_site_label_3
_geom_angle
_geom_angle_site_symmetry_1
_geom_angle_site_symmetry_3
O1 C1 C2 124.57(19) . .
O1 C1 C3 114.23(18) . .
C2 C1 C3 121.19(18) . .
C3 C2 C1 120.89(19) 2_766 .
C3 C2 H2 119.6 2_766 .
C1 C2 H2 119.6 . .
C2 C3 C1 117.91(18) 2_766 .
C2 C3 C5 122.63(19) 2_766 .
C1 C3 C5 119.46(19) . .
O1 C4 H4A 109.5 . .
O1 C4 H4B 109.5 . .
H4A C4 H4B 109.5 . .
O1 C4 H4C 109.5 . .
H4A C4 H4C 109.5 . .
H4B C4 H4C 109.5 . .
C3 C5 H5A 109.5 . .
C3 C5 H5B 109.5 . .
H5A C5 H5B 109.5 . .
C3 C5 H5C 109.5 . .
H5A C5 H5C 109.5 . .
H5B C5 H5C 109.5 . .
C1 O1 C4 119.89(19) . .
C6A B1 B5 121.8(8) . .
C6A B1 B6 122.0(8) . .
B5 B1 B6 60.1(3) . .
C6A B1 B3 122.0(8) . 2_675
B5 B1 B3 59.9(3) . 2_675
B6 B1 B3 107.6(5) . 2_675
C6A B1 B4 122.1(8) . 2_675
B5 B1 B4 107.7(5) . 2_675
B6 B1 B4 107.3(5) . 2_675
B3 B1 B4 59.7(3) 2_675 2_675
C6A B1 B2 121.9(8) . .
B5 B1 B2 107.9(5) . .
B6 B1 B2 59.8(3) . .
B3 B1 B2 107.4(5) 2_675 .
B4 B1 B2 59.6(3) 2_675 .
C6B C12 B2 120.3(9) . .
C6B C12 B4 118.7(10) . 2_675
B2 C12 B4 63.4(4) . 2_675
C6B C12 B6 119.2(9) . .
B2 C12 B6 62.9(4) . .
B4 C12 B6 114.6(7) 2_675 .
C6B C12 B3 116.4(9) . 2_675
B2 C12 B3 114.6(6) . 2_675
B4 C12 B3 62.5(4) 2_675 2_675
B6 C12 B3 112.7(7) . 2_675
C6B C12 B5 116.5(9) . .
B2 C12 B5 114.0(7) . .
B4 C12 B5 113.4(7) 2_675 .
B6 C12 B5 61.7(4) . .
B3 C12 B5 61.4(4) 2_675 .
C12 C6B H6B1 109.5 . .
C12 C6B H6B2 109.5 . .
H6B1 C6B H6B2 109.5 . .
C12 C6B H6B3 109.5 . .
H6B1 C6B H6B3 109.5 . .
H6B2 C6B H6B3 109.5 . .
C7 B2 C12 123.7(4) . .
C7 B2 B3 122.97(18) . .
C12 B2 B3 105.1(4) . .
C7 B2 B5 123.01(17) . 2_675
C12 B2 B5 104.8(4) . 2_675
B3 B2 B5 60.09(13) . 2_675
C7 B2 B6 121.38(17) . .
C12 B2 B6 59.1(4) . .
B3 B2 B6 59.73(13) . .
B5 B2 B6 107.78(16) 2_675 .
C7 B2 B4 121.79(18) . 2_675
C12 B2 B4 58.5(4) . 2_675
B3 B2 B4 107.47(16) . 2_675
B5 B2 B4 59.58(12) 2_675 2_675
B6 B2 B4 107.58(16) . 2_675
C7 B2 B1 120.6(3) . .
C12 B2 B1 3.2(6) . .
B3 B2 B1 107.4(3) . .
B5 B2 B1 107.8(3) 2_675 .
B6 B2 B1 59.6(3) . .
B4 B2 B1 60.2(3) 2_675 .
C8 B3 C12 123.5(4) . 2_675
C8 B3 B6 122.95(17) . .
C12 B3 B6 104.4(4) 2_675 .
C8 B3 B2 122.81(18) . .
C12 B3 B2 105.8(4) 2_675 .
B6 B3 B2 60.53(13) . .
C8 B3 B5 121.00(18) . 2_675
C12 B3 B5 59.8(4) 2_675 2_675
B6 B3 B5 108.48(16) . 2_675
B2 B3 B5 60.18(13) . 2_675
C8 B3 B1 119.4(3) . 2_675
C12 B3 B1 4.3(6) 2_675 2_675
B6 B3 B1 108.5(3) . 2_675
B2 B3 B1 108.6(3) . 2_675
B5 B3 B1 60.0(3) 2_675 2_675
C8 B3 B4 120.84(18) . .
C12 B3 B4 58.0(4) 2_675 .
B6 B3 B4 59.75(12) . .
B2 B3 B4 108.51(16) . .
B5 B3 B4 108.45(16) 2_675 .
B1 B3 B4 60.7(3) 2_675 .
C9 B4 C12 123.7(4) . 2_675
C9 B4 B6 122.52(17) . .
C12 B4 B6 105.6(4) 2_675 .
C9 B4 B5 122.82(17) . .
C12 B4 B5 104.8(4) 2_675 .
B6 B4 B5 60.39(12) . .
C9 B4 B3 121.22(18) . .
C12 B4 B3 59.5(4) 2_675 .
B6 B4 B3 59.81(13) . .
B5 B4 B3 108.03(16) . .
C9 B4 B2 121.50(18) . 2_675
C12 B4 B2 58.2(4) 2_675 2_675
B6 B4 B2 108.25(16) . 2_675
B5 B4 B2 59.96(13) . 2_675
B3 B4 B2 107.86(15) . 2_675
C9 B4 B1 120.5(3) . 2_675
C12 B4 B1 3.4(7) 2_675 2_675
B6 B4 B1 107.8(3) . 2_675
B5 B4 B1 108.1(3) . 2_675
B3 B4 B1 59.6(2) . 2_675
B2 B4 B1 60.2(2) 2_675 2_675
C10 B5 C12 124.6(4) . .
C10 B5 B4 122.28(18) . .
C12 B5 B4 104.2(4) . .
C10 B5 B3 122.30(17) . 2_675
C12 B5 B3 58.8(4) . 2_675
B4 B5 B3 107.88(15) . 2_675
C10 B5 B1 120.1(3) . .
C12 B5 B1 4.5(6) . .
B4 B5 B1 108.1(3) . .
B3 B5 B1 60.1(2) 2_675 .
C10 B5 B2 123.04(17) . 2_675
C12 B5 B2 104.6(4) . 2_675
B4 B5 B2 60.45(13) . 2_675
B3 B5 B2 59.73(13) 2_675 2_675
B1 B5 B2 108.3(3) . 2_675
C10 B5 B6 120.72(16) . .
C12 B5 B6 58.3(4) . .
B4 B5 B6 59.74(13) . .
B3 B5 B6 107.70(16) 2_675 .
B1 B5 B6 60.0(3) . .
B2 B5 B6 108.12(15) 2_675 .
C11 B6 C12 124.0(4) . .
C11 B6 B4 122.80(17) . .
C12 B6 B4 105.6(4) . .
C11 B6 B3 122.67(17) . .
C12 B6 B3 104.2(4) . .
B4 B6 B3 60.44(13) . .
C11 B6 B1 120.1(3) . .
C12 B6 B1 4.1(6) . .
B4 B6 B1 108.1(3) . .
B3 B6 B1 108.2(3) . .
C11 B6 B5 121.51(17) . .
C12 B6 B5 59.9(4) . .
B4 B6 B5 59.87(13) . .
B3 B6 B5 108.12(15) . .
B1 B6 B5 59.9(3) . .
C11 B6 B2 120.71(17) . .
C12 B6 B2 57.9(4) . .
B4 B6 B2 108.43(15) . .
B3 B6 B2 59.74(13) . .
B1 B6 B2 60.6(3) . .
B5 B6 B2 108.41(15) . .
B2 C7 H7A 109.5 . .
B2 C7 H7B 109.5 . .
H7A C7 H7B 109.5 . .
B2 C7 H7C 109.5 . .
H7A C7 H7C 109.5 . .
H7B C7 H7C 109.5 . .
B3 C8 H8A 109.5 . .
B3 C8 H8B 109.5 . .
H8A C8 H8B 109.5 . .
B3 C8 H8C 109.5 . .
H8A C8 H8C 109.5 . .
H8B C8 H8C 109.5 . .
B4 C9 H9A 109.5 . .
B4 C9 H9B 109.5 . .
H9A C9 H9B 109.5 . .
B4 C9 H9C 109.5 . .
H9A C9 H9C 109.5 . .
H9B C9 H9C 109.5 . .
B5 C10 H10A 109.5 . .
B5 C10 H10B 109.5 . .
H10A C10 H10B 109.5 . .
B5 C10 H10C 109.5 . .
H10A C10 H10C 109.5 . .
H10B C10 H10C 109.5 . .
B6 C11 H11A 109.5 . .
B6 C11 H11B 109.5 . .
H11A C11 H11B 109.5 . .
B6 C11 H11C 109.5 . .
H11A C11 H11C 109.5 . .
H11B C11 H11C 109.5 . .

loop_
_geom_bond_atom_site_label_1
_geom_bond_atom_site_label_2
_geom_bond_distance
_geom_bond_site_symmetry_2
C1 O1 1.324(2) .
C1 C2 1.404(3) .
C1 C3 1.434(3) .
C2 C3 1.363(3) 2_766
C2 H2 0.9500 .
C3 C2 1.363(3) 2_766
C3 C5 1.493(3) .
C4 O1 1.444(3) .
C4 H4A 0.9800 .
C4 H4B 0.9800 .
C4 H4C 0.9800 .
C5 H5A 0.9800 .
C5 H5B 0.9800 .
C5 H5C 0.9800 .
B1 C6A 1.588(8) .
B1 B5 1.779(8) .
B1 B6 1.781(8) .
B1 B3 1.781(8) 2_675
B1 B4 1.800(8) 2_675
B1 B2 1.800(8) .
C6A H6A1 0.9800 .
C6A H6A2 0.9800 .
C6A H6A3 0.9800 .
C12 C6B 1.592(8) .
C12 B2 1.700(12) .
C12 B4 1.705(12) 2_675
C12 B6 1.722(12) .
C12 B3 1.732(12) 2_675
C12 B5 1.751(12) .
C6B H6B1 0.9800 .
C6B H6B2 0.9800 .
C6B H6B3 0.9800 .
B2 C7 1.593(3) .
B2 B3 1.772(3) .
B2 B5 1.780(3) 2_675
B2 B6 1.786(3) .
B2 B4 1.789(3) 2_675
B3 C8 1.591(3) .
B3 C12 1.732(12) 2_675
B3 B6 1.772(3) .
B3 B5 1.778(3) 2_675
B3 B1 1.781(8) 2_675
B3 B4 1.783(3) .
B4 C9 1.600(3) .
B4 C12 1.705(12) 2_675
B4 B6 1.771(3) .
B4 B5 1.773(3) .
B4 B2 1.789(3) 2_675
B4 B1 1.800(8) 2_675
B5 C10 1.594(3) .
B5 B3 1.778(3) 2_675
B5 B2 1.780(3) 2_675
B5 B6 1.782(3) .
B6 C11 1.594(3) .
C7 H7A 0.9800 .
C7 H7B 0.9800 .
C7 H7C 0.9800 .
C8 H8A 0.9800 .
C8 H8B 0.9800 .
C8 H8C 0.9800 .
C9 H9A 0.9800 .
C9 H9B 0.9800 .
C9 H9C 0.9800 .
C10 H10A 0.9800 .
C10 H10B 0.9800 .
C10 H10C 0.9800 .
C11 H11A 0.9800 .
C11 H11B 0.9800 .
C11 H11C 0.9800 .
